data_4328344
loop_
_publ_author_name
'Shalabh Gupta'
'John D. Corbett'

_publ_section_title
;
 BaAuxZn13-x: Electron-Poor Cubic NaZn13- Type Intermetallic and Its
 Ordered Tetragonal Variant
;
_journal_name_full 'Inorganic Chemistry'
_journal_page_first 2247
_journal_page_last 2253
_journal_paper_doi 10.1021/ic2022787
_journal_volume 51
_journal_year 2012
_chemical_formula_sum 'Au2 Ba Zn11'
_chemical_formula_weight 1250.34
_chemical_name_common BaAu2Zn11
_chemical_name_systematic
; 
 ? 
;
_space_group_IT_number 226
_symmetry_cell_setting cubic
_symmetry_space_group_name_Hall '-F 4a 2 3'
_symmetry_space_group_name_H-M 'F m -3 c'
_atom_sites_solution_hydrogens none
_atom_sites_solution_primary direct
_atom_sites_solution_secondary difmap
_audit_creation_method SHELXL-97
_cell_angle_alpha 90.00
_cell_angle_beta 90.00
_cell_angle_gamma 90.00
_cell_formula_units_Z 8
_cell_length_a 12.4485(7)
_cell_length_b 12.4485(7)
_cell_length_c 12.4485(7)
_cell_measurement_temperature 273(2)
_cell_volume 1929.08(19)
_computing_cell_refinement 'Bruker SMART'
_computing_data_collection 'Bruker SMART'
_computing_data_reduction 'Bruker SAINT'
_computing_molecular_graphics 'Bruker SHELXTL'
_computing_publication_material 'Bruker SHELXTL'
_computing_structure_refinement 'Bruker SHELXTL'
_computing_structure_solution 'Bruker SHELXTL'
_diffrn_ambient_temperature 273(2)
_diffrn_measured_fraction_theta_full 1.000
_diffrn_measured_fraction_theta_max 1.000
_diffrn_radiation_monochromator graphite
_diffrn_radiation_source 'fine-focus sealed tube'
_diffrn_radiation_type MoK\a
_diffrn_radiation_wavelength 0.71073
_diffrn_reflns_av_R_equivalents 0.0362
_diffrn_reflns_av_sigmaI/netI 0.0128
_diffrn_reflns_limit_h_max 16
_diffrn_reflns_limit_h_min -16
_diffrn_reflns_limit_k_max 16
_diffrn_reflns_limit_k_min -16
_diffrn_reflns_limit_l_max 16
_diffrn_reflns_limit_l_min -16
_diffrn_reflns_number 3457
_diffrn_reflns_theta_full 28.31
_diffrn_reflns_theta_max 28.31
_diffrn_reflns_theta_min 3.27
_exptl_absorpt_coefficient_mu 61.007
_exptl_absorpt_correction_T_max 0.7457
_exptl_absorpt_correction_T_min 0.4538
_exptl_absorpt_correction_type empirical
_exptl_absorpt_process_details SADABS
_exptl_crystal_density_diffrn 8.610
_exptl_crystal_description Irregular
_exptl_crystal_F_000 4352
_exptl_crystal_size_max 0.13
_exptl_crystal_size_mid 0.11
_exptl_crystal_size_min 0.11
_refine_diff_density_max 0.751
_refine_diff_density_min -0.544
_refine_diff_density_rms 0.156
_refine_ls_extinction_coef 0.000180(18)
_refine_ls_extinction_expression Fc^*^=kFc[1+0.001xFc^2^\l^3^/sin(2\q)]^-1/4^
_refine_ls_extinction_method SHELXL
_refine_ls_goodness_of_fit_ref 1.245
_refine_ls_hydrogen_treatment none
_refine_ls_matrix_type full
_refine_ls_number_parameters 11
_refine_ls_number_reflns 123
_refine_ls_number_restraints 0
_refine_ls_restrained_S_all 1.245
_refine_ls_R_factor_all 0.0163
_refine_ls_R_factor_gt 0.0138
_refine_ls_shift/su_max 0.000
_refine_ls_shift/su_mean 0.000
_refine_ls_structure_factor_coef Fsqd
_refine_ls_weighting_details 'calc w=1/[\s^2^(Fo^2^)+(0.0111P)^2^+16.3517P] where P=(Fo^2^+2Fc^2^)/3'
_refine_ls_weighting_scheme calc
_refine_ls_wR_factor_gt 0.0259
_refine_ls_wR_factor_ref 0.0265
_reflns_number_gt 117
_reflns_number_total 123
_reflns_threshold_expression >2sigma(I)
_cod_data_source_file ic2022787_si_002.cif
_cod_data_source_block BaAu2Zn11cubiccrystal-I
_cod_database_code 4328344

loop_
_symmetry_equiv_pos_as_xyz
'x, y, z'
'-x, -y, z'
'-x, y, -z'
'x, -y, -z'
'z, x, y'
'z, -x, -y'
'-z, -x, y'
'-z, x, -y'
'y, z, x'
'-y, z, -x'
'y, -z, -x'
'-y, -z, x'
'y+1/2, x+1/2, -z+1/2'
'-y+1/2, -x+1/2, -z+1/2'
'y+1/2, -x+1/2, z+1/2'
'-y+1/2, x+1/2, z+1/2'
'x+1/2, z+1/2, -y+1/2'
'-x+1/2, z+1/2, y+1/2'
'-x+1/2, -z+1/2, -y+1/2'
'x+1/2, -z+1/2, y+1/2'
'z+1/2, y+1/2, -x+1/2'
'z+1/2, -y+1/2, x+1/2'
'-z+1/2, y+1/2, x+1/2'
'-z+1/2, -y+1/2, -x+1/2'
'x, y+1/2, z+1/2'
'-x, -y+1/2, z+1/2'
'-x, y+1/2, -z+1/2'
'x, -y+1/2, -z+1/2'
'z, x+1/2, y+1/2'
'z, -x+1/2, -y+1/2'
'-z, -x+1/2, y+1/2'
'-z, x+1/2, -y+1/2'
'y, z+1/2, x+1/2'
'-y, z+1/2, -x+1/2'
'y, -z+1/2, -x+1/2'
'-y, -z+1/2, x+1/2'
'y+1/2, x+1, -z+1'
'-y+1/2, -x+1, -z+1'
'y+1/2, -x+1, z+1'
'-y+1/2, x+1, z+1'
'x+1/2, z+1, -y+1'
'-x+1/2, z+1, y+1'
'-x+1/2, -z+1, -y+1'
'x+1/2, -z+1, y+1'
'z+1/2, y+1, -x+1'
'z+1/2, -y+1, x+1'
'-z+1/2, y+1, x+1'
'-z+1/2, -y+1, -x+1'
'x+1/2, y, z+1/2'
'-x+1/2, -y, z+1/2'
'-x+1/2, y, -z+1/2'
'x+1/2, -y, -z+1/2'
'z+1/2, x, y+1/2'
'z+1/2, -x, -y+1/2'
'-z+1/2, -x, y+1/2'
'-z+1/2, x, -y+1/2'
'y+1/2, z, x+1/2'
'-y+1/2, z, -x+1/2'
'y+1/2, -z, -x+1/2'
'-y+1/2, -z, x+1/2'
'y+1, x+1/2, -z+1'
'-y+1, -x+1/2, -z+1'
'y+1, -x+1/2, z+1'
'-y+1, x+1/2, z+1'
'x+1, z+1/2, -y+1'
'-x+1, z+1/2, y+1'
'-x+1, -z+1/2, -y+1'
'x+1, -z+1/2, y+1'
'z+1, y+1/2, -x+1'
'z+1, -y+1/2, x+1'
'-z+1, y+1/2, x+1'
'-z+1, -y+1/2, -x+1'
'x+1/2, y+1/2, z'
'-x+1/2, -y+1/2, z'
'-x+1/2, y+1/2, -z'
'x+1/2, -y+1/2, -z'
'z+1/2, x+1/2, y'
'z+1/2, -x+1/2, -y'
'-z+1/2, -x+1/2, y'
'-z+1/2, x+1/2, -y'
'y+1/2, z+1/2, x'
'-y+1/2, z+1/2, -x'
'y+1/2, -z+1/2, -x'
'-y+1/2, -z+1/2, x'
'y+1, x+1, -z+1/2'
'-y+1, -x+1, -z+1/2'
'y+1, -x+1, z+1/2'
'-y+1, x+1, z+1/2'
'x+1, z+1, -y+1/2'
'-x+1, z+1, y+1/2'
'-x+1, -z+1, -y+1/2'
'x+1, -z+1, y+1/2'
'z+1, y+1, -x+1/2'
'z+1, -y+1, x+1/2'
'-z+1, y+1, x+1/2'
'-z+1, -y+1, -x+1/2'
'-x, -y, -z'
'x, y, -z'
'x, -y, z'
'-x, y, z'
'-z, -x, -y'
'-z, x, y'
'z, x, -y'
'z, -x, y'
'-y, -z, -x'
'y, -z, x'
'-y, z, x'
'y, z, -x'
'-y-1/2, -x-1/2, z-1/2'
'y-1/2, x-1/2, z-1/2'
'-y-1/2, x-1/2, -z-1/2'
'y-1/2, -x-1/2, -z-1/2'
'-x-1/2, -z-1/2, y-1/2'
'x-1/2, -z-1/2, -y-1/2'
'x-1/2, z-1/2, y-1/2'
'-x-1/2, z-1/2, -y-1/2'
'-z-1/2, -y-1/2, x-1/2'
'-z-1/2, y-1/2, -x-1/2'
'z-1/2, -y-1/2, -x-1/2'
'z-1/2, y-1/2, x-1/2'
'-x, -y+1/2, -z+1/2'
'x, y+1/2, -z+1/2'
'x, -y+1/2, z+1/2'
'-x, y+1/2, z+1/2'
'-z, -x+1/2, -y+1/2'
'-z, x+1/2, y+1/2'
'z, x+1/2, -y+1/2'
'z, -x+1/2, y+1/2'
'-y, -z+1/2, -x+1/2'
'y, -z+1/2, x+1/2'
'-y, z+1/2, x+1/2'
'y, z+1/2, -x+1/2'
'-y-1/2, -x, z'
'y-1/2, x, z'
'-y-1/2, x, -z'
'y-1/2, -x, -z'
'-x-1/2, -z, y'
'x-1/2, -z, -y'
'x-1/2, z, y'
'-x-1/2, z, -y'
'-z-1/2, -y, x'
'-z-1/2, y, -x'
'z-1/2, -y, -x'
'z-1/2, y, x'
'-x+1/2, -y, -z+1/2'
'x+1/2, y, -z+1/2'
'x+1/2, -y, z+1/2'
'-x+1/2, y, z+1/2'
'-z+1/2, -x, -y+1/2'
'-z+1/2, x, y+1/2'
'z+1/2, x, -y+1/2'
'z+1/2, -x, y+1/2'
'-y+1/2, -z, -x+1/2'
'y+1/2, -z, x+1/2'
'-y+1/2, z, x+1/2'
'y+1/2, z, -x+1/2'
'-y, -x-1/2, z'
'y, x-1/2, z'
'-y, x-1/2, -z'
'y, -x-1/2, -z'
'-x, -z-1/2, y'
'x, -z-1/2, -y'
'x, z-1/2, y'
'-x, z-1/2, -y'
'-z, -y-1/2, x'
'-z, y-1/2, -x'
'z, -y-1/2, -x'
'z, y-1/2, x'
'-x+1/2, -y+1/2, -z'
'x+1/2, y+1/2, -z'
'x+1/2, -y+1/2, z'
'-x+1/2, y+1/2, z'
'-z+1/2, -x+1/2, -y'
'-z+1/2, x+1/2, y'
'z+1/2, x+1/2, -y'
'z+1/2, -x+1/2, y'
'-y+1/2, -z+1/2, -x'
'y+1/2, -z+1/2, x'
'-y+1/2, z+1/2, x'
'y+1/2, z+1/2, -x'
'-y, -x, z-1/2'
'y, x, z-1/2'
'-y, x, -z-1/2'
'y, -x, -z-1/2'
'-x, -z, y-1/2'
'x, -z, -y-1/2'
'x, z, y-1/2'
'-x, z, -y-1/2'
'-z, -y, x-1/2'
'-z, y, -x-1/2'
'z, -y, -x-1/2'
'z, y, x-1/2'

loop_
_atom_site_label
_atom_site_type_symbol
_atom_site_fract_x
_atom_site_fract_y
_atom_site_fract_z
_atom_site_U_iso_or_equiv
_atom_site_adp_type
_atom_site_occupancy
_atom_site_symmetry_multiplicity
_atom_site_calc_flag
_atom_site_refinement_flags
Ba1 Ba 0.2500 0.2500 0.2500 0.0085(3) Uani 1 24 d S
Au1 Au 0.17972(3) 0.11880(3) 0.0000 0.01042(19) Uani 0.169(3) 2 d SP
Zn1 Zn 0.17972(3) 0.11880(3) 0.0000 0.01042(19) Uani 0.831(3) 2 d SP
Zn2 Zn 0.0000 0.0000 0.0000 0.0108(4) Uani 1 24 d S

loop_
_atom_site_aniso_label
_atom_site_aniso_U_11
_atom_site_aniso_U_22
_atom_site_aniso_U_33
_atom_site_aniso_U_23
_atom_site_aniso_U_13
_atom_site_aniso_U_12
Ba1 0.0085(3) 0.0085(3) 0.0085(3) 0.000 0.000 0.000
Au1 0.0082(2) 0.0108(3) 0.0122(2) 0.000 0.000 0.00096(14)
Zn1 0.0082(2) 0.0108(3) 0.0122(2) 0.000 0.000 0.00096(14)
Zn2 0.0108(4) 0.0108(4) 0.0108(4) 0.000 0.000 0.000

loop_
_atom_type_symbol
_atom_type_description
_atom_type_scat_dispersion_real
_atom_type_scat_dispersion_imag
_atom_type_scat_source
Zn Zn 0.2839 1.4301 'International Tables Vol C Tables 4.2.6.8 and 6.1.1.4'
Ba Ba -0.3244 2.2819 'International Tables Vol C Tables 4.2.6.8 and 6.1.1.4'
Au Au -2.0133 8.8022 'International Tables Vol C Tables 4.2.6.8 and 6.1.1.4'

loop_
_geom_angle_atom_site_label_1
_geom_angle_atom_site_label_2
_geom_angle_atom_site_label_3
_geom_angle
_geom_angle_site_symmetry_1
_geom_angle_site_symmetry_3
Zn1 Ba1 Zn1 45.256(9) 119_666 19
Zn1 Ba1 Zn1 45.256(9) 119_666 109_666
Zn1 Ba1 Zn1 45.256(9) 19 109_666
Zn1 Ba1 Zn1 146.436(11) 119_666 9
Zn1 Ba1 Zn1 162.972(12) 19 9
Zn1 Ba1 Zn1 128.203(11) 109_666 9
Zn1 Ba1 Zn1 162.972(12) 119_666 5
Zn1 Ba1 Zn1 128.203(11) 19 5
Zn1 Ba1 Zn1 146.436(11) 109_666 5
Zn1 Ba1 Zn1 45.256(9) 9 5
Zn1 Ba1 Au1 0.000(16) 119_666 119_666
Zn1 Ba1 Au1 45.256(9) 19 119_666
Zn1 Ba1 Au1 45.256(9) 109_666 119_666
Zn1 Ba1 Au1 146.436(11) 9 119_666
Zn1 Ba1 Au1 162.972(12) 5 119_666
Zn1 Ba1 Au1 162.972(12) 119_666 5
Zn1 Ba1 Au1 128.203(11) 19 5
Zn1 Ba1 Au1 146.436(11) 109_666 5
Zn1 Ba1 Au1 45.256(9) 9 5
Zn1 Ba1 Au1 0.000(16) 5 5
Au1 Ba1 Au1 162.972(12) 119_666 5
Zn1 Ba1 Au1 45.256(9) 119_666 19
Zn1 Ba1 Au1 0.0 19 19
Zn1 Ba1 Au1 45.256(9) 109_666 19
Zn1 Ba1 Au1 162.972(12) 9 19
Zn1 Ba1 Au1 128.203(11) 5 19
Au1 Ba1 Au1 45.256(9) 119_666 19
Au1 Ba1 Au1 128.203(11) 5 19
Zn1 Ba1 Au1 45.256(9) 119_666 109_666
Zn1 Ba1 Au1 45.256(9) 19 109_666
Zn1 Ba1 Au1 0.000(11) 109_666 109_666
Zn1 Ba1 Au1 128.203(11) 9 109_666
Zn1 Ba1 Au1 146.436(11) 5 109_666
Au1 Ba1 Au1 45.256(9) 119_666 109_666
Au1 Ba1 Au1 146.436(11) 5 109_666
Au1 Ba1 Au1 45.256(9) 19 109_666
Zn1 Ba1 Au1 146.436(11) 119_666 9
Zn1 Ba1 Au1 162.972(12) 19 9
Zn1 Ba1 Au1 128.203(11) 109_666 9
Zn1 Ba1 Au1 0.000(16) 9 9
Zn1 Ba1 Au1 45.256(9) 5 9
Au1 Ba1 Au1 146.436(11) 119_666 9
Au1 Ba1 Au1 45.256(9) 5 9
Au1 Ba1 Au1 162.972(12) 19 9
Au1 Ba1 Au1 128.203(11) 109_666 9
Zn1 Ba1 Zn1 152.043(11) 119_666 93_445
Zn1 Ba1 Zn1 119.084(2) 19 93_445
Zn1 Ba1 Zn1 106.788(6) 109_666 93_445
Zn1 Ba1 Zn1 44.228(12) 9 93_445
Zn1 Ba1 Zn1 42.412(7) 5 93_445
Au1 Ba1 Zn1 152.043(11) 119_666 93_445
Au1 Ba1 Zn1 42.412(7) 5 93_445
Au1 Ba1 Zn1 119.084(2) 19 93_445
Au1 Ba1 Zn1 106.788(6) 109_666 93_445
Au1 Ba1 Zn1 44.228(12) 9 93_445
Zn1 Ba1 Zn1 106.788(6) 119_666 137_655
Zn1 Ba1 Zn1 152.043(11) 19 137_655
Zn1 Ba1 Zn1 119.084(2) 109_666 137_655
Zn1 Ba1 Zn1 42.412(7) 9 137_655
Zn1 Ba1 Zn1 78.268(5) 5 137_655
Au1 Ba1 Zn1 106.788(6) 119_666 137_655
Au1 Ba1 Zn1 78.268(5) 5 137_655
Au1 Ba1 Zn1 152.043(11) 19 137_655
Au1 Ba1 Zn1 119.084(2) 109_666 137_655
Au1 Ba1 Zn1 42.412(7) 9 137_655
Zn1 Ba1 Zn1 85.930(9) 93_445 137_655
Zn1 Au1 Au1 0.000(17) 63_454 63_454
Zn1 Au1 Zn1 90.0 63_454 135_655
Au1 Au1 Zn1 90.0 63_454 135_655
Zn1 Au1 Au1 90.0 63_454 135_655
Au1 Au1 Au1 90.0 63_454 135_655
Zn1 Au1 Au1 0.000(16) 135_655 135_655
Zn1 Au1 Zn2 106.645(19) 63_454 .
Au1 Au1 Zn2 106.645(19) 63_454 .
Zn1 Au1 Zn2 163.356(19) 135_655 .
Au1 Au1 Zn2 163.356(19) 135_655 .
Zn1 Au1 Zn1 134.816(10) 63_454 137_655
Au1 Au1 Zn1 134.816(10) 63_454 137_655
Zn1 Au1 Zn1 62.79(2) 135_655 137_655
Au1 Au1 Zn1 62.79(2) 135_655 137_655
Zn2 Au1 Zn1 103.663(15) . 137_655
Zn1 Au1 Au1 134.816(10) 63_454 137_655
Au1 Au1 Au1 134.816(10) 63_454 137_655
Zn1 Au1 Au1 62.79(2) 135_655 137_655
Au1 Au1 Au1 62.79(2) 135_655 137_655
Zn2 Au1 Au1 103.663(15) . 137_655
Zn1 Au1 Au1 0.000(14) 137_655 137_655
Zn1 Au1 Zn1 134.816(10) 63_454 43_544
Au1 Au1 Zn1 134.816(10) 63_454 43_544
Zn1 Au1 Zn1 62.79(2) 135_655 43_544
Au1 Au1 Zn1 62.79(2) 135_655 43_544
Zn2 Au1 Zn1 103.663(15) . 43_544
Zn1 Au1 Zn1 65.685(15) 137_655 43_544
Au1 Au1 Zn1 65.685(15) 137_655 43_544
Zn1 Au1 Au1 134.816(10) 63_454 43_544
Au1 Au1 Au1 134.816(10) 63_454 43_544
Zn1 Au1 Au1 62.79(2) 135_655 43_544
Au1 Au1 Au1 62.79(2) 135_655 43_544
Zn2 Au1 Au1 103.663(15) . 43_544
Zn1 Au1 Au1 65.685(15) 137_655 43_544
Au1 Au1 Au1 65.685(15) 137_655 43_544
Zn1 Au1 Au1 0.000(18) 43_544 43_544
Zn1 Au1 Au1 60.48(2) 63_454 103
Au1 Au1 Au1 60.48(2) 63_454 103
Zn1 Au1 Au1 133.601(9) 135_655 103
Au1 Au1 Au1 133.601(9) 135_655 103
Zn2 Au1 Au1 58.695(2) . 103
Zn1 Au1 Au1 161.887(14) 137_655 103
Au1 Au1 Au1 161.887(14) 137_655 103
Zn1 Au1 Au1 112.016(17) 43_544 103
Au1 Au1 Au1 112.016(17) 43_544 103
Zn1 Au1 Zn1 60.48(2) 63_454 103
Au1 Au1 Zn1 60.48(2) 63_454 103
Zn1 Au1 Zn1 133.601(9) 135_655 103
Au1 Au1 Zn1 133.601(9) 135_655 103
Zn2 Au1 Zn1 58.695(2) . 103
Zn1 Au1 Zn1 161.887(14) 137_655 103
Au1 Au1 Zn1 161.887(14) 137_655 103
Zn1 Au1 Zn1 112.016(17) 43_544 103
Au1 Au1 Zn1 112.016(17) 43_544 103
Au1 Au1 Zn1 0.000(14) 103 103
Zn1 Au1 Zn1 60.48(2) 63_454 5
Au1 Au1 Zn1 60.48(2) 63_454 5
Zn1 Au1 Zn1 133.601(9) 135_655 5
Au1 Au1 Zn1 133.601(9) 135_655 5
Zn2 Au1 Zn1 58.695(2) . 5
Zn1 Au1 Zn1 112.016(17) 137_655 5
Au1 Au1 Zn1 112.016(17) 137_655 5
Zn1 Au1 Zn1 161.887(14) 43_544 5
Au1 Au1 Zn1 161.887(14) 43_544 5
Au1 Au1 Zn1 64.10(2) 103 5
Zn1 Au1 Zn1 64.10(2) 103 5
Au1 Zn2 Zn1 117.389(4) . 105
Au1 Zn2 Au1 180.0 . 97
Zn1 Zn2 Au1 62.611(4) 105 97
Au1 Zn2 Zn1 62.611(4) . 9
Zn1 Zn2 Zn1 180.000(17) 105 9
Au1 Zn2 Zn1 117.389(4) 97 9
Au1 Zn2 Zn1 117.389(4) . 101
Zn1 Zn2 Zn1 62.611(4) 105 101
Au1 Zn2 Zn1 62.611(4) 97 101
Zn1 Zn2 Zn1 117.389(4) 9 101
Au1 Zn2 Au1 62.611(4) . 5
Zn1 Zn2 Au1 117.389(4) 105 5
Au1 Zn2 Au1 117.389(4) 97 5
Zn1 Zn2 Au1 62.611(4) 9 5
Zn1 Zn2 Au1 180.000(17) 101 5
Au1 Zn2 Au1 117.389(4) . 101
Zn1 Zn2 Au1 62.611(4) 105 101
Au1 Zn2 Au1 62.611(4) 97 101
Zn1 Zn2 Au1 117.389(4) 9 101
Zn1 Zn2 Au1 0.000(17) 101 101
Au1 Zn2 Au1 180.000(17) 5 101
Au1 Zn2 Zn1 62.611(4) . 5
Zn1 Zn2 Zn1 117.389(4) 105 5
Au1 Zn2 Zn1 117.389(4) 97 5
Zn1 Zn2 Zn1 62.611(4) 9 5
Zn1 Zn2 Zn1 180.000(17) 101 5
Au1 Zn2 Zn1 0.000(17) 5 5
Au1 Zn2 Zn1 180.000(17) 101 5
Au1 Zn2 Zn1 180.0 . 97
Zn1 Zn2 Zn1 62.611(4) 105 97
Au1 Zn2 Zn1 0.000(17) 97 97
Zn1 Zn2 Zn1 117.389(4) 9 97
Zn1 Zn2 Zn1 62.611(4) 101 97
Au1 Zn2 Zn1 117.389(4) 5 97
Au1 Zn2 Zn1 62.611(4) 101 97
Zn1 Zn2 Zn1 117.389(4) 5 97
Au1 Zn2 Au1 62.611(4) . 9
Zn1 Zn2 Au1 180.000(17) 105 9
Au1 Zn2 Au1 117.389(4) 97 9
Zn1 Zn2 Au1 0.000(9) 9 9
Zn1 Zn2 Au1 117.389(4) 101 9
Au1 Zn2 Au1 62.611(4) 5 9
Au1 Zn2 Au1 117.389(4) 101 9
Zn1 Zn2 Au1 62.611(4) 5 9
Zn1 Zn2 Au1 117.389(4) 97 9
Au1 Zn2 Au1 117.389(4) . 105
Zn1 Zn2 Au1 0.000(17) 105 105
Au1 Zn2 Au1 62.611(4) 97 105
Zn1 Zn2 Au1 180.000(9) 9 105
Zn1 Zn2 Au1 62.611(4) 101 105
Au1 Zn2 Au1 117.389(4) 5 105
Au1 Zn2 Au1 62.611(4) 101 105
Zn1 Zn2 Au1 117.389(4) 5 105
Zn1 Zn2 Au1 62.611(4) 97 105
Au1 Zn2 Au1 180.000(9) 9 105

loop_
_geom_bond_atom_site_label_1
_geom_bond_atom_site_label_2
_geom_bond_distance
_geom_bond_site_symmetry_2
Ba1 Zn1 3.6219(3) 119_666
Ba1 Zn1 3.6219(3) 19
Ba1 Zn1 3.6219(3) 109_666
Ba1 Zn1 3.6219(3) 9
Ba1 Zn1 3.6219(3) 5
Ba1 Au1 3.6219(3) 119_666
Ba1 Au1 3.6219(3) 5
Ba1 Au1 3.6219(3) 19
Ba1 Au1 3.6219(3) 109_666
Ba1 Au1 3.6219(3) 9
Ba1 Zn1 3.6219(3) 93_445
Ba1 Zn1 3.6219(3) 137_655
Au1 Zn1 2.6202(6) 63_454
Au1 Au1 2.6202(6) 63_454
Au1 Zn1 2.6203(6) 135_655
Au1 Au1 2.6203(6) 135_655
Au1 Zn2 2.6818(4) .
Au1 Zn1 2.7269(7) 137_655
Au1 Au1 2.7269(7) 137_655
Au1 Zn1 2.7269(7) 43_544
Au1 Au1 2.7269(7) 43_544
Au1 Au1 2.7870(4) 103
Au1 Zn1 2.7870(4) 103
Au1 Zn1 2.7870(4) 5
Zn2 Zn1 2.6819(4) 105
Zn2 Au1 2.6819(4) 97
Zn2 Zn1 2.6819(4) 9
Zn2 Zn1 2.6819(4) 101
Zn2 Au1 2.6819(4) 5
Zn2 Au1 2.6819(4) 101
Zn2 Zn1 2.6819(4) 5
Zn2 Zn1 2.6819(4) 97
Zn2 Au1 2.6819(4) 9
Zn2 Au1 2.6819(4) 105
